data_1563252
loop_
_publ_author_name
'Zhao, Jing'
'Liang, Jingjing'
'Pan, Yingli'
'Zhang, Yong'
'Jia, Dingxian'

_publ_section_title
;
 Effect of lanthanide contraction on the mixed polyamine systems
 Ln/Sb/Se/(en+dien) and Ln/Sb/Se/(en+trien): Syntheses and
 characterizations of lanthanide complexes with a tetraelenidoantimonate
 ligand
;
_journal_issue 6
_journal_name_full 'Journal of Solid State Chemistry'
_journal_page_first 1451
_journal_page_last 1458
_journal_paper_doi 10.1016/j.jssc.2011.03.039
_journal_volume 184
_journal_year 2011
_chemical_formula_moiety 'C8 H26 N6 Sb Se4 Sm'
_chemical_formula_sum 'C8 H26 N6 Sb Se4 Sm'
_chemical_formula_weight 794.29
_space_group_IT_number 14
_space_group_name_Hall '-P 2ybc'
_space_group_name_H-M_alt 'P 1 21/c 1'
_symmetry_cell_setting monoclinic
_symmetry_Int_Tables_number 14
_symmetry_space_group_name_Hall '-P 2ybc'
_symmetry_space_group_name_H-M 'P 1 21/c 1'
_atom_sites_solution_hydrogens geom
_atom_sites_solution_primary direct
_atom_sites_solution_secondary difmap
_audit_creation_method SHELXL-97
_cell_angle_alpha 90.00
_cell_angle_beta 98.744(3)
_cell_angle_gamma 90.00
_cell_formula_units_Z 4
_cell_length_a 10.1777(12)
_cell_length_b 13.4837(15)
_cell_length_c 14.7983(19)
_cell_measurement_reflns_used 9881
_cell_measurement_temperature 223(2)
_cell_measurement_theta_max 25.00
_cell_measurement_theta_min 3.0
_cell_volume 2007.2(4)
_computing_cell_refinement CrystalClear
_computing_data_collection CrystalClear
_computing_data_reduction CrystalStructure
_computing_structure_refinement 'SHELXL-97 (Sheldrick, 1997)'
_computing_structure_solution 'SHELXS-97 (Sheldrick, 1990)'
_diffrn_ambient_temperature 223(2)
_diffrn_detector_area_resol_mean 14.63
_diffrn_measured_fraction_theta_full 0.996
_diffrn_measured_fraction_theta_max 0.996
_diffrn_measurement_device_type 'Rigaku Saturn'
_diffrn_measurement_method \w
_diffrn_radiation_monochromator graphite
_diffrn_radiation_source 'fine-focus sealed tube'
_diffrn_radiation_type MoK\a
_diffrn_radiation_wavelength 0.71073
_diffrn_reflns_av_R_equivalents 0.0288
_diffrn_reflns_av_sigmaI/netI 0.0359
_diffrn_reflns_limit_h_max 10
_diffrn_reflns_limit_h_min -12
_diffrn_reflns_limit_k_max 15
_diffrn_reflns_limit_k_min -16
_diffrn_reflns_limit_l_max 17
_diffrn_reflns_limit_l_min -16
_diffrn_reflns_number 9724
_diffrn_reflns_theta_full 25.00
_diffrn_reflns_theta_max 25.00
_diffrn_reflns_theta_min 3.02
_exptl_absorpt_coefficient_mu 11.496
_exptl_absorpt_correction_T_max 0.2314
_exptl_absorpt_correction_T_min 0.1540
_exptl_absorpt_correction_type multi-scan
_exptl_absorpt_process_details 'Jacobson, R. (1998) Private communication'
_exptl_crystal_colour red
_exptl_crystal_density_diffrn 2.628
_exptl_crystal_density_method 'not measured'
_exptl_crystal_description prism
_exptl_crystal_F_000 1460
_exptl_crystal_size_max 0.26
_exptl_crystal_size_mid 0.20
_exptl_crystal_size_min 0.18
_refine_diff_density_max 0.489
_refine_diff_density_min -0.711
_refine_diff_density_rms 0.137
_refine_ls_extinction_method none
_refine_ls_goodness_of_fit_ref 1.095
_refine_ls_hydrogen_treatment constr
_refine_ls_matrix_type full
_refine_ls_number_parameters 182
_refine_ls_number_reflns 3516
_refine_ls_number_restraints 0
_refine_ls_restrained_S_all 1.095
_refine_ls_R_factor_all 0.0292
_refine_ls_R_factor_gt 0.0253
_refine_ls_shift/su_max 0.001
_refine_ls_shift/su_mean 0.000
_refine_ls_structure_factor_coef Fsqd
_refine_ls_weighting_details 'calc w=1/[\s^2^(Fo^2^)+(0.0165P)^2^+0.0000P] where P=(Fo^2^+2Fc^2^)/3'
_refine_ls_weighting_scheme calc
_refine_ls_wR_factor_gt 0.0445
_refine_ls_wR_factor_ref 0.0457
_reflns_number_gt 3262
_reflns_number_total 3516
_reflns_threshold_expression >2sigma(I)
_cod_data_source_file JSSC-2011-184-1451.cif
_cod_data_source_block complex_4a
_cod_original_sg_symbol_H-M 'P 21/c'
_cod_database_code 1563252

loop_
_symmetry_equiv_pos_as_xyz
'x, y, z'
'-x, y+1/2, -z+1/2'
'-x, -y, -z'
'x, -y-1/2, z-1/2'

loop_
_atom_site_label
_atom_site_type_symbol
_atom_site_fract_x
_atom_site_fract_y
_atom_site_fract_z
_atom_site_U_iso_or_equiv
_atom_site_adp_type
_atom_site_occupancy
_atom_site_symmetry_multiplicity
_atom_site_calc_flag
_atom_site_refinement_flags
_atom_site_disorder_assembly
_atom_site_disorder_group
Sm1 Sm 0.33437(2) 0.524488(16) 0.216810(16) 0.01343(7) Uani 1 1 d . . .
Se1 Se 0.55281(4) 0.39315(4) 0.30957(4) 0.02424(13) Uani 1 1 d . . .
Se2 Se 0.58467(5) 0.63156(3) 0.17850(4) 0.02455(13) Uani 1 1 d . . .
Se3 Se 0.79894(5) 0.39224(4) 0.12188(4) 0.02809(13) Uani 1 1 d . . .
Se4 Se 0.90300(5) 0.53944(4) 0.36358(4) 0.02908(13) Uani 1 1 d . . .
Sb1 Sb 0.72307(3) 0.49036(2) 0.24441(2) 0.01674(8) Uani 1 1 d . . .
N1 N 0.2720(3) 0.6775(3) 0.1155(3) 0.0213(9) Uani 1 1 d . . .
H1A H 0.3281 0.7278 0.1363 0.026 Uiso 1 1 calc R . .
H1B H 0.2860 0.6629 0.0577 0.026 Uiso 1 1 calc R . .
N2 N 0.0809(4) 0.5546(3) 0.1747(3) 0.0258(10) Uani 1 1 d . . .
H2A H 0.0407 0.4954 0.1592 0.031 Uiso 1 1 calc R . .
H2B H 0.0495 0.5772 0.2253 0.031 Uiso 1 1 calc R . .
N3 N 0.3486(5) 0.4408(3) 0.0632(3) 0.0336(11) Uani 1 1 d . . .
H3A H 0.2971 0.4754 0.0183 0.040 Uiso 1 1 calc R . .
H3B H 0.4341 0.4445 0.0522 0.040 Uiso 1 1 calc R . .
N4 N 0.2426(4) 0.3473(3) 0.2074(3) 0.0223(9) Uani 1 1 d . . .
H4 H 0.3159 0.3081 0.2255 0.027 Uiso 1 1 calc R . .
N5 N 0.2327(4) 0.4739(3) 0.3577(3) 0.0226(9) Uani 1 1 d . . .
H5 H 0.1490 0.5013 0.3495 0.027 Uiso 1 1 calc R . .
N6 N 0.3683(4) 0.6548(3) 0.3452(3) 0.0325(11) Uani 1 1 d . . .
H6A H 0.4571 0.6643 0.3624 0.039 Uiso 1 1 calc R . .
H6B H 0.3330 0.7133 0.3225 0.039 Uiso 1 1 calc R . .
C1 C 0.1326(5) 0.7136(3) 0.1113(4) 0.0313(13) Uani 1 1 d . . .
H1C H 0.1104 0.7595 0.0599 0.038 Uiso 1 1 calc R . .
H1D H 0.1226 0.7487 0.1679 0.038 Uiso 1 1 calc R . .
C2 C 0.0417(5) 0.6253(3) 0.0993(4) 0.0266(12) Uani 1 1 d . . .
H2C H -0.0503 0.6466 0.0992 0.032 Uiso 1 1 calc R . .
H2D H 0.0473 0.5931 0.0406 0.032 Uiso 1 1 calc R . .
C3 C 0.3063(5) 0.3352(4) 0.0574(4) 0.0328(13) Uani 1 1 d . . .
H3C H 0.3823 0.2927 0.0801 0.039 Uiso 1 1 calc R . .
H3D H 0.2756 0.3177 -0.0066 0.039 Uiso 1 1 calc R . .
C4 C 0.1964(5) 0.3173(4) 0.1128(3) 0.0301(13) Uani 1 1 d . . .
H4A H 0.1176 0.3558 0.0876 0.036 Uiso 1 1 calc R . .
H4B H 0.1723 0.2468 0.1106 0.036 Uiso 1 1 calc R . .
C5 C 0.1526(5) 0.3246(4) 0.2735(4) 0.0278(12) Uani 1 1 d . . .
H5A H 0.1410 0.2527 0.2777 0.033 Uiso 1 1 calc R . .
H5B H 0.0653 0.3546 0.2535 0.033 Uiso 1 1 calc R . .
C6 C 0.2122(5) 0.3658(4) 0.3661(4) 0.0316(13) Uani 1 1 d . . .
H6C H 0.1523 0.3530 0.4107 0.038 Uiso 1 1 calc R . .
H6D H 0.2973 0.3332 0.3875 0.038 Uiso 1 1 calc R . .
C7 C 0.3033(5) 0.5195(4) 0.4417(4) 0.0331(13) Uani 1 1 d . . .
H7A H 0.3935 0.4926 0.4555 0.040 Uiso 1 1 calc R . .
H7B H 0.2565 0.5050 0.4934 0.040 Uiso 1 1 calc R . .
C8 C 0.3085(6) 0.6288(4) 0.4271(4) 0.0406(15) Uani 1 1 d . . .
H8A H 0.2181 0.6557 0.4206 0.049 Uiso 1 1 calc R . .
H8B H 0.3605 0.6595 0.4810 0.049 Uiso 1 1 calc R . .

loop_
_atom_site_aniso_label
_atom_site_aniso_U_11
_atom_site_aniso_U_22
_atom_site_aniso_U_33
_atom_site_aniso_U_23
_atom_site_aniso_U_13
_atom_site_aniso_U_12
Sm1 0.01380(12) 0.01392(12) 0.01259(13) 0.00160(10) 0.00209(9) -0.00030(9)
Se1 0.0155(2) 0.0249(3) 0.0321(3) 0.0140(2) 0.0028(2) 0.00120(19)
Se2 0.0178(2) 0.0196(3) 0.0366(3) 0.0096(2) 0.0054(2) -0.00008(19)
Se3 0.0330(3) 0.0300(3) 0.0223(3) -0.0084(2) 0.0074(2) -0.0002(2)
Se4 0.0183(3) 0.0412(3) 0.0274(3) -0.0116(3) 0.0021(2) -0.0023(2)
Sb1 0.01419(16) 0.01770(16) 0.01862(18) 0.00022(14) 0.00341(13) -0.00028(12)
N1 0.019(2) 0.023(2) 0.021(2) 0.0007(19) 0.0011(18) -0.0028(17)
N2 0.020(2) 0.031(2) 0.026(2) 0.011(2) 0.0028(18) 0.0026(18)
N3 0.055(3) 0.024(2) 0.025(3) -0.001(2) 0.014(2) -0.003(2)
N4 0.022(2) 0.022(2) 0.023(2) 0.0000(19) 0.0033(18) -0.0046(17)
N5 0.022(2) 0.027(2) 0.020(2) 0.0058(19) 0.0071(18) 0.0036(17)
N6 0.045(3) 0.028(2) 0.026(3) -0.010(2) 0.009(2) -0.009(2)
C1 0.031(3) 0.020(3) 0.043(4) 0.011(3) 0.004(3) 0.006(2)
C2 0.018(3) 0.032(3) 0.029(3) 0.006(2) 0.000(2) 0.005(2)
C3 0.052(4) 0.022(3) 0.023(3) -0.004(2) 0.005(3) -0.001(2)
C4 0.038(3) 0.022(3) 0.028(3) -0.006(2) -0.003(3) -0.005(2)
C5 0.022(3) 0.027(3) 0.035(3) 0.010(3) 0.005(2) -0.003(2)
C6 0.036(3) 0.033(3) 0.027(3) 0.011(3) 0.011(3) 0.003(2)
C7 0.040(3) 0.042(3) 0.019(3) 0.002(3) 0.011(2) 0.001(3)
C8 0.060(4) 0.042(3) 0.020(3) -0.004(3) 0.009(3) 0.010(3)

loop_
_atom_type_symbol
_atom_type_description
_atom_type_scat_dispersion_real
_atom_type_scat_dispersion_imag
_atom_type_scat_source
C C 0.0033 0.0016 'International Tables Vol C Tables 4.2.6.8 and 6.1.1.4'
H H 0.0000 0.0000 'International Tables Vol C Tables 4.2.6.8 and 6.1.1.4'
N N 0.0061 0.0033 'International Tables Vol C Tables 4.2.6.8 and 6.1.1.4'
Sb Sb -0.5866 1.5461 'International Tables Vol C Tables 4.2.6.8 and 6.1.1.4'
Se Se -0.0929 2.2259 'International Tables Vol C Tables 4.2.6.8 and 6.1.1.4'
Sm Sm -0.1638 3.4418 'International Tables Vol C Tables 4.2.6.8 and 6.1.1.4'

loop_
_geom_angle_atom_site_label_1
_geom_angle_atom_site_label_2
_geom_angle_atom_site_label_3
_geom_angle
_geom_angle_site_symmetry_1
_geom_angle_site_symmetry_3
N5 Sm1 N3 133.68(13) . .
N5 Sm1 N4 66.79(12) . .
N3 Sm1 N4 67.08(13) . .
N5 Sm1 N6 66.78(13) . .
N3 Sm1 N6 159.53(13) . .
N4 Sm1 N6 133.17(13) . .
N5 Sm1 N1 126.48(12) . .
N3 Sm1 N1 83.02(13) . .
N4 Sm1 N1 131.38(12) . .
N6 Sm1 N1 82.87(13) . .
N5 Sm1 N2 74.13(12) . .
N3 Sm1 N2 92.53(14) . .
N4 Sm1 N2 77.96(13) . .
N6 Sm1 N2 95.04(14) . .
N1 Sm1 N2 65.56(12) . .
N5 Sm1 Se1 80.40(9) . .
N3 Sm1 Se1 90.46(10) . .
N4 Sm1 Se1 73.35(9) . .
N6 Sm1 Se1 93.34(10) . .
N1 Sm1 Se1 146.97(8) . .
N2 Sm1 Se1 147.34(9) . .
N5 Sm1 Se2 136.84(9) . .
N3 Sm1 Se2 83.23(10) . .
N4 Sm1 Se2 137.58(9) . .
N6 Sm1 Se2 77.99(10) . .
N1 Sm1 Se2 69.61(8) . .
N2 Sm1 Se2 135.15(9) . .
Se1 Sm1 Se2 77.492(16) . .
Sb1 Se2 Sm1 90.230(18) . .
Sb1 Se1 Sm1 91.323(18) . .
Se4 Sb1 Se3 113.22(2) . .
Se4 Sb1 Se2 113.35(2) . .
Se3 Sb1 Se2 110.25(2) . .
Se4 Sb1 Se1 110.80(2) . .
Se3 Sb1 Se1 108.54(2) . .
Se2 Sb1 Se1 99.79(2) . .
C1 N1 Sm1 115.7(3) . .
C1 N1 H1A 108.3 . .
Sm1 N1 H1A 108.3 . .
C1 N1 H1B 108.3 . .
Sm1 N1 H1B 108.3 . .
H1A N1 H1B 107.4 . .
C2 N2 Sm1 115.3(3) . .
C2 N2 H2A 108.4 . .
Sm1 N2 H2A 108.4 . .
C2 N2 H2B 108.4 . .
Sm1 N2 H2B 108.4 . .
H2A N2 H2B 107.5 . .
C3 N3 Sm1 114.7(3) . .
C3 N3 H3A 108.6 . .
Sm1 N3 H3A 108.6 . .
C3 N3 H3B 108.6 . .
Sm1 N3 H3B 108.6 . .
H3A N3 H3B 107.6 . .
C4 N4 C5 115.9(4) . .
C4 N4 Sm1 111.8(3) . .
C5 N4 Sm1 114.7(3) . .
C4 N4 H4 104.3 . .
C5 N4 H4 104.3 . .
Sm1 N4 H4 104.3 . .
C7 N5 C6 113.4(4) . .
C7 N5 Sm1 111.8(3) . .
C6 N5 Sm1 114.2(3) . .
C7 N5 H5 105.5 . .
C6 N5 H5 105.5 . .
Sm1 N5 H5 105.5 . .
C8 N6 Sm1 114.7(3) . .
C8 N6 H6A 108.6 . .
Sm1 N6 H6A 108.6 . .
C8 N6 H6B 108.6 . .
Sm1 N6 H6B 108.6 . .
H6A N6 H6B 107.6 . .
N1 C1 C2 108.1(4) . .
N1 C1 H1C 110.1 . .
C2 C1 H1C 110.1 . .
N1 C1 H1D 110.1 . .
C2 C1 H1D 110.1 . .
H1C C1 H1D 108.4 . .
N2 C2 C1 109.4(4) . .
N2 C2 H2C 109.8 . .
C1 C2 H2C 109.8 . .
N2 C2 H2D 109.8 . .
C1 C2 H2D 109.8 . .
H2C C2 H2D 108.2 . .
N3 C3 C4 110.8(4) . .
N3 C3 H3C 109.5 . .
C4 C3 H3C 109.5 . .
N3 C3 H3D 109.5 . .
C4 C3 H3D 109.5 . .
H3C C3 H3D 108.1 . .
N4 C4 C3 108.6(4) . .
N4 C4 H4A 110.0 . .
C3 C4 H4A 110.0 . .
N4 C4 H4B 110.0 . .
C3 C4 H4B 110.0 . .
H4A C4 H4B 108.3 . .
N4 C5 C6 108.7(4) . .
N4 C5 H5A 110.0 . .
C6 C5 H5A 110.0 . .
N4 C5 H5B 110.0 . .
C6 C5 H5B 110.0 . .
H5A C5 H5B 108.3 . .
N5 C6 C5 109.1(4) . .
N5 C6 H6C 109.9 . .
C5 C6 H6C 109.9 . .
N5 C6 H6D 109.9 . .
C5 C6 H6D 109.9 . .
H6C C6 H6D 108.3 . .
N5 C7 C8 108.3(4) . .
N5 C7 H7A 110.0 . .
C8 C7 H7A 110.0 . .
N5 C7 H7B 110.0 . .
C8 C7 H7B 110.0 . .
H7A C7 H7B 108.4 . .
N6 C8 C7 112.4(4) . .
N6 C8 H8A 109.1 . .
C7 C8 H8A 109.1 . .
N6 C8 H8B 109.1 . .
C7 C8 H8B 109.1 . .
H8A C8 H8B 107.9 . .

loop_
_geom_bond_atom_site_label_1
_geom_bond_atom_site_label_2
_geom_bond_distance
_geom_bond_site_symmetry_2
Sm1 N5 2.557(4) .
Sm1 N3 2.561(4) .
Sm1 N4 2.561(4) .
Sm1 N6 2.572(4) .
Sm1 N1 2.572(4) .
Sm1 N2 2.592(4) .
Sm1 Se1 3.0059(6) .
Sm1 Se2 3.0553(6) .
Se2 Sb1 2.4784(6) .
Se1 Sb1 2.4816(6) .
Se3 Sb1 2.4617(6) .
Se4 Sb1 2.4330(6) .
N1 C1 1.493(6) .
N1 H1A 0.9100 .
N1 H1B 0.9100 .
N2 C2 1.476(6) .
N2 H2A 0.9100 .
N2 H2B 0.9100 .
N3 C3 1.487(6) .
N3 H3A 0.9100 .
N3 H3B 0.9100 .
N4 C4 1.465(6) .
N4 C5 1.470(6) .
N4 H4 0.9200 .
N5 C7 1.472(6) .
N5 C6 1.480(6) .
N5 H5 0.9200 .
N6 C8 1.480(7) .
N6 H6A 0.9100 .
N6 H6B 0.9100 .
C1 C2 1.501(6) .
C1 H1C 0.9800 .
C1 H1D 0.9800 .
C2 H2C 0.9800 .
C2 H2D 0.9800 .
C3 C4 1.503(7) .
C3 H3C 0.9800 .
C3 H3D 0.9800 .
C4 H4A 0.9800 .
C4 H4B 0.9800 .
C5 C6 1.517(7) .
C5 H5A 0.9800 .
C5 H5B 0.9800 .
C6 H6C 0.9800 .
C6 H6D 0.9800 .
C7 C8 1.491(7) .
C7 H7A 0.9800 .
C7 H7B 0.9800 .
C8 H8A 0.9800 .
C8 H8B 0.9800 .

loop_
_geom_hbond_atom_site_label_D
_geom_hbond_atom_site_label_H
_geom_hbond_atom_site_label_A
_geom_hbond_distance_DH
_geom_hbond_distance_HA
_geom_hbond_distance_DA
_geom_hbond_angle_DHA
_geom_hbond_site_symmetry_A
N1 H1A Se1 0.91 2.60 3.502(4) 168.8 2_655
N1 H1B Se3 0.91 2.77 3.602(4) 152.9 3_665
N2 H2A Se3 0.91 2.81 3.599(4) 146.2 1_455
N2 H2B Se4 0.91 2.76 3.560(4) 147.8 1_455
N3 H3A Se3 0.91 2.80 3.684(4) 165.0 3_665
N4 H4 Se1 0.92 2.79 3.344(4) 120.1 .
N4 H4 Se2 0.92 2.88 3.674(4) 145.9 2_645
N5 H5 Se4 0.92 2.59 3.484(4) 162.7 1_455
N6 H6B Se3 0.91 2.94 3.693(4) 141.3 2_655

loop_
_geom_torsion_atom_site_label_1
_geom_torsion_atom_site_label_2
_geom_torsion_atom_site_label_3
_geom_torsion_atom_site_label_4
_geom_torsion
_geom_torsion_site_symmetry_1
_geom_torsion_site_symmetry_2
_geom_torsion_site_symmetry_3
_geom_torsion_site_symmetry_4
N5 Sm1 Se2 Sb1 68.33(12) . . . .
N3 Sm1 Se2 Sb1 -84.56(10) . . . .
N4 Sm1 Se2 Sb1 -39.91(13) . . . .
N6 Sm1 Se2 Sb1 103.63(10) . . . .
N1 Sm1 Se2 Sb1 -169.60(10) . . . .
N2 Sm1 Se2 Sb1 -171.34(14) . . . .
Se1 Sm1 Se2 Sb1 7.420(17) . . . .
N5 Sm1 Se1 Sb1 -150.09(9) . . . .
N3 Sm1 Se1 Sb1 75.55(10) . . . .
N4 Sm1 Se1 Sb1 141.41(10) . . . .
N6 Sm1 Se1 Sb1 -84.32(10) . . . .
N1 Sm1 Se1 Sb1 -2.28(16) . . . .
N2 Sm1 Se1 Sb1 170.96(18) . . . .
Se2 Sm1 Se1 Sb1 -7.412(17) . . . .
Sm1 Se2 Sb1 Se4 -126.76(2) . . . .
Sm1 Se2 Sb1 Se3 105.14(2) . . . .
Sm1 Se2 Sb1 Se1 -8.91(2) . . . .
Sm1 Se1 Sb1 Se4 128.791(19) . . . .
Sm1 Se1 Sb1 Se3 -106.30(2) . . . .
Sm1 Se1 Sb1 Se2 9.07(2) . . . .
N5 Sm1 N1 C1 -28.3(4) . . . .
N3 Sm1 N1 C1 112.4(3) . . . .
N4 Sm1 N1 C1 61.6(4) . . . .
N6 Sm1 N1 C1 -82.4(3) . . . .
N2 Sm1 N1 C1 16.4(3) . . . .
Se1 Sm1 N1 C1 -167.6(3) . . . .
Se2 Sm1 N1 C1 -162.2(3) . . . .
N5 Sm1 N2 C2 158.6(3) . . . .
N3 Sm1 N2 C2 -66.5(3) . . . .
N4 Sm1 N2 C2 -132.4(3) . . . .
N6 Sm1 N2 C2 94.5(3) . . . .
N1 Sm1 N2 C2 14.6(3) . . . .
Se1 Sm1 N2 C2 -161.3(2) . . . .
Se2 Sm1 N2 C2 16.4(4) . . . .
N5 Sm1 N3 C3 -10.0(4) . . . .
N4 Sm1 N3 C3 -4.6(3) . . . .
N6 Sm1 N3 C3 167.9(4) . . . .
N1 Sm1 N3 C3 -145.4(4) . . . .
N2 Sm1 N3 C3 -80.4(3) . . . .
Se1 Sm1 N3 C3 67.1(3) . . . .
Se2 Sm1 N3 C3 144.4(3) . . . .
N5 Sm1 N4 C4 150.3(3) . . . .
N3 Sm1 N4 C4 -25.4(3) . . . .
N6 Sm1 N4 C4 158.2(3) . . . .
N1 Sm1 N4 C4 31.3(4) . . . .
N2 Sm1 N4 C4 72.6(3) . . . .
Se1 Sm1 N4 C4 -123.2(3) . . . .
Se2 Sm1 N4 C4 -74.7(3) . . . .
N5 Sm1 N4 C5 15.8(3) . . . .
N3 Sm1 N4 C5 -159.9(3) . . . .
N6 Sm1 N4 C5 23.7(4) . . . .
N1 Sm1 N4 C5 -103.2(3) . . . .
N2 Sm1 N4 C5 -61.9(3) . . . .
Se1 Sm1 N4 C5 102.3(3) . . . .
Se2 Sm1 N4 C5 150.8(2) . . . .
N3 Sm1 N5 C7 151.6(3) . . . .
N4 Sm1 N5 C7 146.1(3) . . . .
N6 Sm1 N5 C7 -27.6(3) . . . .
N1 Sm1 N5 C7 -88.6(3) . . . .
N2 Sm1 N5 C7 -130.4(3) . . . .
Se1 Sm1 N5 C7 70.2(3) . . . .
Se2 Sm1 N5 C7 10.3(4) . . . .
N3 Sm1 N5 C6 21.1(4) . . . .
N4 Sm1 N5 C6 15.6(3) . . . .
N6 Sm1 N5 C6 -158.1(3) . . . .
N1 Sm1 N5 C6 140.9(3) . . . .
N2 Sm1 N5 C6 99.1(3) . . . .
Se1 Sm1 N5 C6 -60.3(3) . . . .
Se2 Sm1 N5 C6 -120.2(3) . . . .
N5 Sm1 N6 C8 -1.1(3) . . . .
N3 Sm1 N6 C8 -179.5(4) . . . .
N4 Sm1 N6 C8 -9.0(4) . . . .
N1 Sm1 N6 C8 133.8(4) . . . .
N2 Sm1 N6 C8 69.2(4) . . . .
Se1 Sm1 N6 C8 -79.2(4) . . . .
Se2 Sm1 N6 C8 -155.6(4) . . . .
Sm1 N1 C1 C2 -44.7(5) . . . .
Sm1 N2 C2 C1 -43.5(5) . . . .
N1 C1 C2 N2 56.8(6) . . . .
Sm1 N3 C3 C4 33.4(5) . . . .
C5 N4 C4 C3 -173.5(4) . . . .
Sm1 N4 C4 C3 52.6(4) . . . .
N3 C3 C4 N4 -57.1(5) . . . .
C4 N4 C5 C6 -176.8(4) . . . .
Sm1 N4 C5 C6 -44.2(4) . . . .
C7 N5 C6 C5 -174.0(4) . . . .
Sm1 N5 C6 C5 -44.2(5) . . . .
N4 C5 C6 N5 57.9(5) . . . .
C6 N5 C7 C8 -175.7(4) . . . .
Sm1 N5 C7 C8 53.4(5) . . . .
Sm1 N6 C8 C7 29.5(6) . . . .
N5 C7 C8 N6 -55.0(6) . . . .
